data_7046968
loop_
_publ_author_name
'Daneshmand, Pargol'
'Pinon, Leena'
'Schaper, Frank'

_publ_section_title
;
 Dinuclear iminophenoxide copper complexes in rac-lactide polymerisation.
;
_journal_issue 30
_journal_name_full 'Dalton transactions (Cambridge, England : 2003)'
_journal_page_first 10147
_journal_page_last 10161
_journal_paper_doi 10.1039/c8dt02140f
_journal_volume 47
_journal_year 2018
_chemical_formula_moiety 'C26 H28 Cl4 Cu N2 O2'
_chemical_formula_sum 'C26 H28 Cl4 Cu N2 O2'
_chemical_formula_weight 605.84
_space_group_crystal_system monoclinic
_space_group_IT_number 14
_space_group_name_Hall '-P 2ybc'
_space_group_name_H-M_alt 'P 1 21/c 1'
_symmetry_space_group_name_Hall '-P 2ybc'
_symmetry_space_group_name_H-M 'P 1 21/c 1'
_atom_sites_solution_hydrogens geom
_atom_sites_solution_primary dual
_atom_sites_solution_secondary difmap
_audit_creation_date 2018-04-18
_audit_creation_method
;
Olex2 1.2
(compiled 2018.04.03 svn.r3497 for OlexSys, GUI svn.r5486)
;
_audit_update_record
;
2018-05-24 deposited with the CCDC.
2018-07-05 downloaded from the CCDC.
;
_cell_angle_alpha 90
_cell_angle_beta 91.9300(10)
_cell_angle_gamma 90
_cell_formula_units_Z 4
_cell_length_a 14.7942(4)
_cell_length_b 12.6835(4)
_cell_length_c 14.0429(4)
_cell_measurement_reflns_used 6384
_cell_measurement_temperature 130(2)
_cell_measurement_theta_max 54.25
_cell_measurement_theta_min 2.60
_cell_volume 2633.55(13)
_computing_cell_refinement 'SAINT v8.34A (Bruker, 2013)'
_computing_data_collection 'APEX 2 (2013) Bruker AXS Inc., Madison, WI 53719-1173.'
_computing_data_reduction 'SAINT v8.34A (Bruker, 2013)'
_computing_molecular_graphics 'Olex2 (Dolomanov et al., 2009)'
_computing_publication_material 'Olex2 (Dolomanov et al., 2009)'
_computing_structure_refinement 'XL (Sheldrick, 2008)'
_computing_structure_solution 'ShelXT (Sheldrick, 2015)'
_diffrn_ambient_temperature 130.0
_diffrn_detector_area_resol_mean 10.24
_diffrn_measured_fraction_theta_full 0.964
_diffrn_measured_fraction_theta_max 0.949
_diffrn_measurement_device_type 'Bruker Venture Metaljet'
_diffrn_measurement_method '\f and \w scans'
_diffrn_radiation_type GaK\a
_diffrn_radiation_wavelength 1.34139
_diffrn_reflns_av_R_equivalents 0.0342
_diffrn_reflns_av_unetI/netI 0.0345
_diffrn_reflns_Laue_measured_fraction_full 0.964
_diffrn_reflns_Laue_measured_fraction_max 0.949
_diffrn_reflns_limit_h_max 17
_diffrn_reflns_limit_h_min -17
_diffrn_reflns_limit_k_max 14
_diffrn_reflns_limit_k_min -14
_diffrn_reflns_limit_l_max 10
_diffrn_reflns_limit_l_min -16
_diffrn_reflns_number 19086
_diffrn_reflns_point_group_measured_fraction_full 0.964
_diffrn_reflns_point_group_measured_fraction_max 0.949
_diffrn_reflns_theta_full 53.594
_diffrn_reflns_theta_max 54.228
_diffrn_reflns_theta_min 2.600
_diffrn_source 'Metal Jet'
_diffrn_standards_number 0
_exptl_absorpt_coefficient_mu 7.067
_exptl_absorpt_correction_T_max 0.7519
_exptl_absorpt_correction_T_min 0.5066
_exptl_absorpt_correction_type multi-scan
_exptl_absorpt_process_details
'SADABS-2014/2 (Bruker,2014/2) was used for absorption correction. wR2(int) was 0.1117 before and 0.0674 after correction. The Ratio of minimum to maximum transmission is 0.6738. The \l/2 correction factor is 0.00150.'
_exptl_crystal_colour brown
_exptl_crystal_colour_primary brown
_exptl_crystal_density_diffrn 1.528
_exptl_crystal_description block
_exptl_crystal_F_000 1244
_exptl_crystal_size_max 0.23
_exptl_crystal_size_mid 0.11
_exptl_crystal_size_min 0.1
_refine_diff_density_max 0.412
_refine_diff_density_min -0.799
_refine_diff_density_rms 0.095
_refine_ls_extinction_method none
_refine_ls_goodness_of_fit_ref 1.040
_refine_ls_hydrogen_treatment constr
_refine_ls_matrix_type full
_refine_ls_number_parameters 371
_refine_ls_number_reflns 4639
_refine_ls_number_restraints 266
_refine_ls_restrained_S_all 1.085
_refine_ls_R_factor_all 0.0506
_refine_ls_R_factor_gt 0.0467
_refine_ls_shift/su_max 0.000
_refine_ls_shift/su_mean 0.000
_refine_ls_structure_factor_coef Fsqd
_refine_ls_weighting_details 'w=1/[\s^2^(Fo^2^)+(0.0697P)^2^+3.9290P] where P=(Fo^2^+2Fc^2^)/3'
_refine_ls_weighting_scheme calc
_refine_ls_wR_factor_gt 0.1191
_refine_ls_wR_factor_ref 0.1228
_reflns_Friedel_coverage 0.000
_reflns_number_gt 4306
_reflns_number_total 4639
_reflns_threshold_expression 'I > 2\s(I)'
_cod_data_source_file c8dt02140f2.cif
_cod_data_source_block comp_13c
_cod_depositor_comments 'Adding full bibliography for 7046963--7046983.cif.'
_cod_database_code 7046968
_shelxl_version_number 2014-3
_shelx_space_group_comment
;
The symmetry employed for this shelxl refinement is uniquely defined
by the following loop, which should always be used as a source of
symmetry information in preference to the above space-group names.
They are only intended as comments.
;
_shelx_estimated_absorpt_t_max 0.538
_shelx_estimated_absorpt_t_min 0.293
_olex2_refinement_description
;
1. Fixed Uiso
 At 1.2 times of:
  All C(H) groups, All C(H,H) groups
2. Restrained distances
 H9Ba-H1
 2.41 with sigma of 0.02
 C8A-C9A \\sim C9A-C10A \\sim C10A-C11A \\sim C11A-C12A \\sim C12A-C13A \\sim
C13A-C8A \\sim C8B-C9B ~
 C9B-C10B \\sim C10B-C11B \\sim C11B-C12B \\sim C12B-C13B \\sim C13B-C8B
 with sigma of 0.001
 C8A-C10A \\sim C9A-C11A \\sim C10A-C12A \\sim C11A-C13A \\sim C12A-C8A \\sim
C13A-C9A \\sim C8B-C10B
 \\sim C9B-C11B \\sim C10B-C12B \\sim C11B-C13B \\sim C12B-C8B \\sim C13B-C9B
 with sigma of 0.02
 N1-C13A \\sim N1-C13B \\sim N1-C9A \\sim N1-C9B
 with sigma of 0.02
 N1-C8A \\sim N1-C8B
 with sigma of 0.001
3. Uiso/Uaniso restraints and constraints
All non-hydrogen atoms have similar U: within 0.8A with sigma of 0.2 and sigma
for terminal atoms of 0.02
4. Rigid body (RIGU) restrains
 N1, C8A, C8B, C9A, C10A, C11A, C12A, C13A, C9B, C10B, C11B, C12B, C13B
 with sigma for 1-2 distances of 0.001 and sigma for 1-3 distances of 0.001
5. Others
 Sof(C9B)=Sof(H9Ba)=Sof(H9Bb)=Sof(C10B)=Sof(H10c)=Sof(H10d)=Sof(C12B)=
 Sof(H12c)=Sof(H12d)=Sof(C11B)=Sof(H11c)=Sof(H11d)=Sof(C13B)=Sof(H13c)=
 Sof(H13d)=Sof(C8B)=Sof(H8B)=1-FVAR(1)
 Sof(C8A)=Sof(H8A)=Sof(C9A)=Sof(H9Aa)=Sof(H9Ab)=Sof(C10A)=Sof(H10a)=Sof(H10b)=
 Sof(C13A)=Sof(H13a)=Sof(H13b)=Sof(C12A)=Sof(H12a)=Sof(H12b)=Sof(C11A)=
 Sof(H11a)=Sof(H11b)=FVAR(1)
6.a Ternary CH refined with riding coordinates:
 C21(H21), C8A(H8A), C8B(H8B)
6.b Secondary CH2 refined with riding coordinates:
 C22(H22a,H22b), C26(H26a,H26b), C23(H23a,H23b), C24(H24a,H24b), C25(H25a,
 H25b), C9A(H9Aa,H9Ab), C10A(H10a,H10b), C13A(H13a,H13b), C12A(H12a,H12b),
 C11A(H11a,H11b), C9B(H9Ba,H9Bb), C10B(H10c,H10d), C12B(H12c,H12d), C11B(H11c,
 H11d), C13B(H13c,H13d)
6.c Aromatic/amide H refined with riding coordinates:
 C14(H14), C1(H1), C3(H3), C16(H16), C5(H5), C18(H18)
;
_olex2_submission_special_instructions 'No special instructions were received'

loop_
_space_group_symop_operation_xyz
'x, y, z'
'-x, y+1/2, -z+1/2'
'-x, -y, -z'
'x, -y-1/2, z-1/2'

loop_
_atom_site_label
_atom_site_type_symbol
_atom_site_fract_x
_atom_site_fract_y
_atom_site_fract_z
_atom_site_U_iso_or_equiv
_atom_site_adp_type
_atom_site_occupancy
_atom_site_site_symmetry_order
_atom_site_calc_flag
_atom_site_refinement_flags_posn
_atom_site_refinement_flags_adp
_atom_site_refinement_flags_occupancy
_atom_site_disorder_assembly
_atom_site_disorder_group
Cu1 Cu 0.74457(3) 0.67418(3) 0.31121(3) 0.01945(15) Uani 1 1 d . U . . .
Cl2 Cl 0.89543(5) 0.99311(6) 0.39414(6) 0.0314(2) Uani 1 1 d . U . . .
Cl3 Cl 0.92387(6) 0.16731(6) 0.17546(6) 0.0321(2) Uani 1 1 d . U . . .
Cl1 Cl 0.62367(6) 1.10448(7) 0.61867(6) 0.0373(2) Uani 1 1 d . U . . .
Cl4 Cl 0.69304(7) 0.32903(6) 0.42698(7) 0.0395(2) Uani 1 1 d . U . . .
O1 O 0.78316(14) 0.81260(16) 0.34665(15) 0.0229(5) Uani 1 1 d . U . . .
O2 O 0.73440(14) 0.52869(16) 0.33752(16) 0.0231(5) Uani 1 1 d . U . . .
N2 N 0.83728(16) 0.65642(19) 0.21544(18) 0.0195(5) Uani 1 1 d . U . . .
N1 N 0.62078(17) 0.6982(2) 0.35276(19) 0.0245(5) Uani 1 1 d D U . . .
C21 C 0.8692(2) 0.7542(2) 0.1681(2) 0.0201(6) Uani 1 1 d . U . . .
H21 H 0.8896 0.8042 0.2196 0.024 Uiso 1 1 calc R . . . .
C14 C 0.8689(2) 0.5661(2) 0.1917(2) 0.0212(6) Uani 1 1 d . U . . .
H14 H 0.9122 0.5662 0.1432 0.025 Uiso 1 1 calc R . . . .
C15 C 0.84573(19) 0.4643(2) 0.2306(2) 0.0193(6) Uani 1 1 d . U . . .
C22 C 0.7886(2) 0.8053(2) 0.1146(2) 0.0232(6) Uani 1 1 d . U . . .
H22A H 0.7667 0.7580 0.0627 0.028 Uiso 1 1 calc R . . . .
H22B H 0.7386 0.8157 0.1588 0.028 Uiso 1 1 calc R . . . .
C1 C 0.5988(2) 0.7739(2) 0.4084(2) 0.0260(7) Uani 1 1 d . U . . .
H1 H 0.5386 0.7734 0.4299 0.031 Uiso 1 1 calc DR . . . .
C7 C 0.7440(2) 0.8749(2) 0.4057(2) 0.0196(6) Uani 1 1 d . U . . .
C20 C 0.78088(19) 0.4517(2) 0.3024(2) 0.0202(6) Uani 1 1 d . U . . .
C3 C 0.6198(2) 0.9299(2) 0.5073(2) 0.0244(7) Uani 1 1 d . U . . .
H3 H 0.5616 0.9173 0.5315 0.029 Uiso 1 1 calc R . . . .
C17 C 0.8708(2) 0.2761(2) 0.2248(2) 0.0229(6) Uani 1 1 d . U . . .
C16 C 0.8894(2) 0.3761(2) 0.1928(2) 0.0227(6) Uani 1 1 d . U . . .
H16 H 0.9323 0.3856 0.1447 0.027 Uiso 1 1 calc R . . . .
C26 C 0.9479(2) 0.7403(2) 0.1016(2) 0.0234(6) Uani 1 1 d . U . . .
H26A H 0.9293 0.6945 0.0474 0.028 Uiso 1 1 calc R . . . .
H26B H 0.9995 0.7064 0.1364 0.028 Uiso 1 1 calc R . . . .
C5 C 0.7528(2) 1.0382(2) 0.5015(2) 0.0252(7) Uani 1 1 d . U . . .
H5 H 0.7850 1.0998 0.5207 0.030 Uiso 1 1 calc R . . . .
C2 C 0.6557(2) 0.8591(2) 0.4413(2) 0.0211(6) Uani 1 1 d . U . . .
C6 C 0.7893(2) 0.9681(2) 0.4377(2) 0.0220(6) Uani 1 1 d . U . . .
C23 C 0.8157(2) 0.9116(3) 0.0727(2) 0.0292(7) Uani 1 1 d . U . . .
H23A H 0.7643 0.9404 0.0339 0.035 Uiso 1 1 calc R . . . .
H23B H 0.8295 0.9618 0.1252 0.035 Uiso 1 1 calc R . . . .
C24 C 0.8982(2) 0.9016(3) 0.0106(2) 0.0313(7) Uani 1 1 d . U . . .
H24A H 0.8819 0.8598 -0.0470 0.038 Uiso 1 1 calc R . . . .
H24B H 0.9172 0.9725 -0.0102 0.038 Uiso 1 1 calc R . . . .
C4 C 0.6680(2) 1.0168(3) 0.5369(2) 0.0259(7) Uani 1 1 d . U . . .
C18 C 0.8107(2) 0.2607(2) 0.2979(2) 0.0243(7) Uani 1 1 d . U . . .
H18 H 0.7994 0.1919 0.3214 0.029 Uiso 1 1 calc R . . . .
C19 C 0.7679(2) 0.3470(2) 0.3354(2) 0.0242(6) Uani 1 1 d . U . . .
C25 C 0.9762(2) 0.8484(3) 0.0651(2) 0.0275(7) Uani 1 1 d . U . . .
H25A H 0.9959 0.8933 0.1196 0.033 Uiso 1 1 calc R . . . .
H25B H 1.0279 0.8402 0.0228 0.033 Uiso 1 1 calc R . . . .
C8A C 0.5507(4) 0.6244(4) 0.3109(4) 0.0223(13) Uani 0.538(16) 1 d D U P A 1
H8A H 0.5833 0.5728 0.2706 0.027 Uiso 0.538(16) 1 calc R . P A 1
C9A C 0.5071(5) 0.5613(5) 0.3896(4) 0.0256(15) Uani 0.538(16) 1 d D U P A 1
H9AA H 0.5547 0.5233 0.4271 0.031 Uiso 0.538(16) 1 calc R . P A 1
H9AB H 0.4766 0.6103 0.4331 0.031 Uiso 0.538(16) 1 calc R . P A 1
C10A C 0.4382(5) 0.4821(5) 0.3493(5) 0.0323(17) Uani 0.538(16) 1 d D U P A 1
H10A H 0.4695 0.4286 0.3110 0.039 Uiso 0.538(16) 1 calc R . P A 1
H10B H 0.4089 0.4454 0.4023 0.039 Uiso 0.538(16) 1 calc R . P A 1
C13A C 0.4793(5) 0.6775(6) 0.2463(5) 0.0198(14) Uani 0.538(16) 1 d D U P A 1
H13A H 0.4476 0.7322 0.2828 0.024 Uiso 0.538(16) 1 calc R . P A 1
H13B H 0.5092 0.7127 0.1928 0.024 Uiso 0.538(16) 1 calc R . P A 1
C12A C 0.4105(5) 0.5979(7) 0.2066(5) 0.0252(16) Uani 0.538(16) 1 d D U P A 1
H12A H 0.3632 0.6352 0.1680 0.030 Uiso 0.538(16) 1 calc R . P A 1
H12B H 0.4410 0.5475 0.1645 0.030 Uiso 0.538(16) 1 calc R . P A 1
C11A C 0.3666(4) 0.5380(8) 0.2871(6) 0.0308(18) Uani 0.538(16) 1 d D U P A 1
H11A H 0.3324 0.5878 0.3265 0.037 Uiso 0.538(16) 1 calc R . P A 1
H11B H 0.3235 0.4854 0.2599 0.037 Uiso 0.538(16) 1 calc R . P A 1
C9B C 0.4814(7) 0.5914(10) 0.4033(5) 0.044(2) Uani 0.462(16) 1 d D U P A 2
H9BA H 0.4485 0.6552 0.4234 0.053 Uiso 0.462(16) 1 calc DR . P A 2
H9BB H 0.5148 0.5622 0.4596 0.053 Uiso 0.462(16) 1 calc R . P A 2
C10B C 0.4145(7) 0.5098(9) 0.3633(6) 0.044(3) Uani 0.462(16) 1 d D U P A 2
H10C H 0.4474 0.4449 0.3460 0.053 Uiso 0.462(16) 1 calc R . P A 2
H10D H 0.3707 0.4914 0.4123 0.053 Uiso 0.462(16) 1 calc R . P A 2
C12B C 0.4304(7) 0.5854(10) 0.1991(6) 0.037(2) Uani 0.462(16) 1 d D U P A 2
H12C H 0.4623 0.5218 0.1769 0.044 Uiso 0.462(16) 1 calc R . P A 2
H12D H 0.3965 0.6162 0.1439 0.044 Uiso 0.462(16) 1 calc R . P A 2
C11B C 0.3644(6) 0.5540(11) 0.2754(6) 0.038(2) Uani 0.462(16) 1 d D U P A 2
H11C H 0.3287 0.6164 0.2936 0.046 Uiso 0.462(16) 1 calc R . P A 2
H11D H 0.3219 0.5003 0.2492 0.046 Uiso 0.462(16) 1 calc R . P A 2
C13B C 0.4994(7) 0.6653(8) 0.2378(6) 0.029(2) Uani 0.462(16) 1 d D U P A 2
H13C H 0.4685 0.7318 0.2540 0.035 Uiso 0.462(16) 1 calc R . P A 2
H13D H 0.5440 0.6809 0.1887 0.035 Uiso 0.462(16) 1 calc R . P A 2
C8B C 0.5477(5) 0.6203(6) 0.3266(5) 0.0309(17) Uani 0.462(16) 1 d D U P A 2
H8B H 0.5782 0.5536 0.3071 0.037 Uiso 0.462(16) 1 calc R . P A 2

loop_
_atom_site_aniso_label
_atom_site_aniso_U_11
_atom_site_aniso_U_22
_atom_site_aniso_U_33
_atom_site_aniso_U_23
_atom_site_aniso_U_13
_atom_site_aniso_U_12
Cu1 0.0174(2) 0.0160(2) 0.0252(3) -0.00018(16) 0.00469(18) -0.00056(16)
Cl2 0.0257(4) 0.0239(4) 0.0449(5) -0.0025(3) 0.0071(3) -0.0056(3)
Cl3 0.0426(5) 0.0211(4) 0.0331(4) -0.0039(3) 0.0075(4) 0.0063(3)
Cl1 0.0375(5) 0.0425(5) 0.0319(4) -0.0151(4) -0.0018(3) 0.0156(4)
Cl4 0.0478(5) 0.0242(4) 0.0483(5) 0.0060(3) 0.0263(4) 0.0005(3)
O1 0.0235(11) 0.0193(10) 0.0265(11) -0.0026(8) 0.0077(9) -0.0013(8)
O2 0.0207(10) 0.0184(10) 0.0306(11) 0.0006(9) 0.0066(9) 0.0020(8)
N2 0.0183(12) 0.0186(12) 0.0216(13) 0.0011(10) 0.0006(10) -0.0030(10)
N1 0.0202(11) 0.0191(11) 0.0341(13) 0.0028(10) -0.0001(9) -0.0011(9)
C21 0.0220(14) 0.0167(14) 0.0216(15) 0.0028(11) 0.0040(12) -0.0032(11)
C14 0.0184(14) 0.0227(15) 0.0225(15) -0.0008(12) 0.0011(12) -0.0024(12)
C15 0.0190(14) 0.0170(14) 0.0219(15) -0.0017(11) -0.0021(11) 0.0009(11)
C22 0.0229(15) 0.0223(15) 0.0247(16) 0.0011(12) 0.0038(12) -0.0002(12)
C1 0.0188(15) 0.0244(16) 0.0351(18) 0.0033(13) 0.0040(13) 0.0008(12)
C7 0.0219(15) 0.0178(14) 0.0192(14) 0.0024(11) 0.0006(12) 0.0018(11)
C20 0.0182(14) 0.0204(15) 0.0218(15) -0.0013(12) -0.0027(11) 0.0003(11)
C3 0.0222(15) 0.0278(16) 0.0233(15) 0.0034(12) 0.0022(12) 0.0065(12)
C17 0.0256(15) 0.0185(15) 0.0244(15) -0.0019(12) -0.0014(12) 0.0025(12)
C16 0.0209(15) 0.0228(16) 0.0245(16) -0.0003(12) 0.0012(12) 0.0004(12)
C26 0.0235(15) 0.0242(16) 0.0228(15) 0.0012(12) 0.0038(12) -0.0006(12)
C5 0.0303(17) 0.0210(15) 0.0238(16) -0.0038(12) -0.0081(13) 0.0068(13)
C2 0.0216(15) 0.0202(14) 0.0216(15) 0.0040(12) 0.0007(12) 0.0014(12)
C6 0.0204(15) 0.0199(15) 0.0258(16) 0.0020(12) 0.0014(12) 0.0003(12)
C23 0.0309(17) 0.0241(16) 0.0327(18) 0.0076(13) 0.0011(14) 0.0005(13)
C24 0.0345(18) 0.0320(18) 0.0276(17) 0.0087(14) 0.0033(14) -0.0049(14)
C4 0.0268(16) 0.0293(17) 0.0215(16) -0.0040(12) -0.0016(13) 0.0115(13)
C18 0.0264(16) 0.0168(14) 0.0295(17) 0.0027(12) -0.0013(13) 0.0008(12)
C19 0.0227(15) 0.0228(15) 0.0272(16) 0.0041(13) 0.0032(13) -0.0013(12)
C25 0.0256(17) 0.0289(17) 0.0282(17) 0.0022(13) 0.0032(13) -0.0082(13)
C8A 0.0155(17) 0.020(2) 0.031(2) -0.0006(16) 0.0056(15) -0.0003(15)
C9A 0.019(2) 0.028(3) 0.030(2) 0.0009(18) 0.0040(17) -0.0041(19)
C10A 0.025(2) 0.035(3) 0.037(3) 0.002(2) 0.003(2) -0.011(2)
C13A 0.017(2) 0.021(2) 0.022(2) -0.0080(17) 0.0082(17) 0.0053(17)
C12A 0.021(2) 0.026(3) 0.029(2) -0.0091(18) 0.0058(17) 0.001(2)
C11A 0.023(2) 0.037(3) 0.032(3) -0.003(2) 0.0029(18) -0.007(2)
C9B 0.030(3) 0.068(5) 0.035(3) 0.008(2) -0.004(2) -0.025(3)
C10B 0.027(3) 0.061(5) 0.043(3) 0.009(3) -0.006(3) -0.020(3)
C12B 0.031(3) 0.041(4) 0.038(3) -0.004(2) 0.000(2) -0.007(3)
C11B 0.027(3) 0.051(5) 0.036(3) -0.002(3) -0.004(2) -0.011(3)
C13B 0.025(3) 0.032(4) 0.031(3) -0.003(2) 0.002(2) 0.000(3)
C8B 0.026(2) 0.029(3) 0.038(3) 0.004(2) -0.0019(19) -0.010(2)

loop_
_atom_type_symbol
_atom_type_description
_atom_type_scat_dispersion_real
_atom_type_scat_dispersion_imag
_atom_type_scat_source
C C 0.0150 0.0070 'International Tables Vol C Tables 4.2.6.8 and 6.1.1.4'
H H 0.0000 0.0000 'International Tables Vol C Tables 4.2.6.8 and 6.1.1.4'
Cl Cl 0.3290 0.5400 'International Tables Vol C Tables 4.2.6.8 and 6.1.1.4'
Cu Cu -2.7970 3.6880 'International Tables Vol C Tables 4.2.6.8 and 6.1.1.4'
N N 0.0250 0.0140 'International Tables Vol C Tables 4.2.6.8 and 6.1.1.4'
O O 0.0410 0.0250 'International Tables Vol C Tables 4.2.6.8 and 6.1.1.4'

loop_
_geom_angle_atom_site_label_1
_geom_angle_atom_site_label_2
_geom_angle_atom_site_label_3
_geom_angle
O1 Cu1 N2 94.26(9)
O1 Cu1 N1 93.07(10)
O2 Cu1 O1 150.87(10)
O2 Cu1 N2 94.82(10)
O2 Cu1 N1 90.70(10)
N1 Cu1 N2 154.13(11)
C7 O1 Cu1 126.26(19)
C20 O2 Cu1 127.78(19)
C21 N2 Cu1 116.64(18)
C14 N2 Cu1 123.2(2)
C14 N2 C21 120.1(2)
C1 N1 Cu1 123.6(2)
C1 N1 C8A 121.2(4)
C1 N1 C8B 116.4(4)
C8A N1 Cu1 115.2(3)
C8B N1 Cu1 119.7(4)
N2 C21 H21 107.3
N2 C21 C22 108.5(2)
N2 C21 C26 115.8(2)
C22 C21 H21 107.3
C26 C21 H21 107.3
C26 C21 C22 110.3(2)
N2 C14 H14 116.4
N2 C14 C15 127.2(3)
C15 C14 H14 116.4
C20 C15 C14 122.7(3)
C16 C15 C14 116.7(3)
C16 C15 C20 120.5(3)
C21 C22 H22A 109.5
C21 C22 H22B 109.5
H22A C22 H22B 108.1
C23 C22 C21 110.5(3)
C23 C22 H22A 109.5
C23 C22 H22B 109.5
N1 C1 H1 116.6
N1 C1 C2 126.8(3)
C2 C1 H1 116.6
O1 C7 C2 124.9(3)
O1 C7 C6 119.5(3)
C6 C7 C2 115.6(3)
O2 C20 C15 124.2(3)
O2 C20 C19 119.9(3)
C19 C20 C15 115.9(3)
C2 C3 H3 119.7
C4 C3 H3 119.7
C4 C3 C2 120.6(3)
C16 C17 Cl3 120.2(2)
C16 C17 C18 120.6(3)
C18 C17 Cl3 119.3(2)
C15 C16 H16 119.6
C17 C16 C15 120.7(3)
C17 C16 H16 119.6
C21 C26 H26A 109.9
C21 C26 H26B 109.9
C21 C26 C25 108.9(3)
H26A C26 H26B 108.3
C25 C26 H26A 109.9
C25 C26 H26B 109.9
C6 C5 H5 120.6
C6 C5 C4 118.8(3)
C4 C5 H5 120.6
C7 C2 C1 121.7(3)
C3 C2 C1 117.5(3)
C3 C2 C7 120.8(3)
C7 C6 Cl2 117.6(2)
C5 C6 Cl2 119.2(2)
C5 C6 C7 123.2(3)
C22 C23 H23A 109.3
C22 C23 H23B 109.3
H23A C23 H23B 107.9
C24 C23 C22 111.8(3)
C24 C23 H23A 109.3
C24 C23 H23B 109.3
C23 C24 H24A 109.5
C23 C24 H24B 109.5
H24A C24 H24B 108.0
C25 C24 C23 110.9(3)
C25 C24 H24A 109.5
C25 C24 H24B 109.5
C3 C4 Cl1 120.7(2)
C3 C4 C5 121.0(3)
C5 C4 Cl1 118.4(2)
C17 C18 H18 120.6
C19 C18 C17 118.9(3)
C19 C18 H18 120.6
C20 C19 Cl4 117.4(2)
C18 C19 Cl4 119.4(2)
C18 C19 C20 123.3(3)
C26 C25 H25A 109.5
C26 C25 H25B 109.5
C24 C25 C26 110.8(3)
C24 C25 H25A 109.5
C24 C25 H25B 109.5
H25A C25 H25B 108.1
N1 C8A H8A 106.9
N1 C8A C9A 110.3(4)
N1 C8A C13A 114.4(4)
C9A C8A H8A 106.9
C9A C8A C13A 111.2(5)
C13A C8A H8A 106.9
C8A C9A H9AA 109.3
C8A C9A H9AB 109.3
H9AA C9A H9AB 107.9
C10A C9A C8A 111.7(4)
C10A C9A H9AA 109.3
C10A C9A H9AB 109.3
C9A C10A H10A 109.6
C9A C10A H10B 109.6
H10A C10A H10B 108.1
C11A C10A C9A 110.4(5)
C11A C10A H10A 109.6
C11A C10A H10B 109.6
C8A C13A H13A 109.3
C8A C13A H13B 109.3
H13A C13A H13B 108.0
C12A C13A C8A 111.4(4)
C12A C13A H13A 109.3
C12A C13A H13B 109.3
C13A C12A H12A 109.5
C13A C12A H12B 109.5
H12A C12A H12B 108.1
C11A C12A C13A 110.8(5)
C11A C12A H12A 109.5
C11A C12A H12B 109.5
C10A C11A C12A 110.6(5)
C10A C11A H11A 109.5
C10A C11A H11B 109.5
C12A C11A H11A 109.5
C12A C11A H11B 109.5
H11A C11A H11B 108.1
H9BA C9B H9BB 108.3
C10B C9B H9BA 109.9
C10B C9B H9BB 109.9
C8B C9B H9BA 109.9
C8B C9B H9BB 109.9
C8B C9B C10B 109.1(5)
C9B C10B H10C 109.7
C9B C10B H10D 109.7
H10C C10B H10D 108.2
C11B C10B C9B 109.9(6)
C11B C10B H10C 109.7
C11B C10B H10D 109.7
H12C C12B H12D 108.0
C11B C12B H12C 109.4
C11B C12B H12D 109.4
C13B C12B H12C 109.4
C13B C12B H12D 109.4
C13B C12B C11B 111.1(6)
C10B C11B C12B 111.0(7)
C10B C11B H11C 109.4
C10B C11B H11D 109.4
C12B C11B H11C 109.4
C12B C11B H11D 109.4
H11C C11B H11D 108.0
C12B C13B H13C 109.8
C12B C13B H13D 109.8
C12B C13B C8B 109.4(5)
H13C C13B H13D 108.2
C8B C13B H13C 109.8
C8B C13B H13D 109.8
N1 C8B C9B 117.3(5)
N1 C8B C13B 105.5(5)
N1 C8B H8B 107.2
C9B C8B C13B 111.9(6)
C9B C8B H8B 107.2
C13B C8B H8B 107.2

loop_
_geom_bond_atom_site_label_1
_geom_bond_atom_site_label_2
_geom_bond_distance
Cu1 O1 1.907(2)
Cu1 O2 1.889(2)
Cu1 N2 1.966(2)
Cu1 N1 1.965(3)
Cl2 C6 1.734(3)
Cl3 C17 1.742(3)
Cl1 C4 1.742(3)
Cl4 C19 1.740(3)
O1 C7 1.296(4)
O2 C20 1.301(4)
N2 C21 1.492(4)
N2 C14 1.285(4)
N1 C1 1.286(4)
N1 C8A 1.501(4)
N1 C8B 1.501(4)
C21 H21 1.0000
C21 C22 1.532(4)
C21 C26 1.527(4)
C14 H14 0.9500
C14 C15 1.449(4)
C15 C20 1.424(4)
C15 C16 1.404(4)
C22 H22A 0.9900
C22 H22B 0.9900
C22 C23 1.530(4)
C1 H1 0.9500
C1 C2 1.437(4)
C7 C2 1.427(4)
C7 C6 1.425(4)
C20 C19 1.421(4)
C3 H3 0.9500
C3 C2 1.407(4)
C3 C4 1.370(5)
C17 C16 1.377(4)
C17 C18 1.395(4)
C16 H16 0.9500
C26 H26A 0.9900
C26 H26B 0.9900
C26 C25 1.527(4)
C5 H5 0.9500
C5 C6 1.384(4)
C5 C4 1.391(5)
C23 H23A 0.9900
C23 H23B 0.9900
C23 C24 1.528(5)
C24 H24A 0.9900
C24 H24B 0.9900
C24 C25 1.520(5)
C18 H18 0.9500
C18 C19 1.378(4)
C25 H25A 0.9900
C25 H25B 0.9900
C8A H8A 1.0000
C8A C9A 1.526(2)
C8A C13A 1.526(2)
C9A H9AA 0.9900
C9A H9AB 0.9900
C9A C10A 1.526(2)
C10A H10A 0.9900
C10A H10B 0.9900
C10A C11A 1.526(2)
C13A H13A 0.9900
C13A H13B 0.9900
C13A C12A 1.526(2)
C12A H12A 0.9900
C12A H12B 0.9900
C12A C11A 1.526(2)
C11A H11A 0.9900
C11A H11B 0.9900
C9B H9BA 0.9900
C9B H9BB 0.9900
C9B C10B 1.526(2)
C9B C8B 1.526(2)
C10B H10C 0.9900
C10B H10D 0.9900
C10B C11B 1.526(2)
C12B H12C 0.9900
C12B H12D 0.9900
C12B C11B 1.526(2)
C12B C13B 1.526(2)
C11B H11C 0.9900
C11B H11D 0.9900
C13B H13C 0.9900
C13B H13D 0.9900
C13B C8B 1.526(2)
C8B H8B 1.0000
